data_7061758
loop_
_publ_author_name
'Wang, Jing'
'Li, Zenghui'
'You, Gaoqiang'
'Xu, Liang'
'Gao, Pin'
'Rao, Bin'

_publ_section_title
;
 Regioselective transformation of 3-phosphoryl benzyne intermediates to
 diverse phosphorus-substituted arenes
;
_journal_issue 35
_journal_name_full 'New Journal of Chemistry'
_journal_page_first 17049
_journal_page_last 17054
_journal_paper_doi 10.1039/D2NJ03638J
_journal_volume 46
_journal_year 2022
_chemical_formula_sum 'C25 H22 N O P'
_chemical_formula_weight 383.40
_space_group_crystal_system monoclinic
_space_group_IT_number 14
_space_group_name_Hall '-P 2yn'
_space_group_name_H-M_alt 'P 1 21/n 1'
_atom_sites_solution_hydrogens mixed
_audit_update_record
;
2022-03-02 deposited with the CCDC.	2022-08-11 downloaded from the CCDC.
;
_cell_angle_alpha 90
_cell_angle_beta 107.269(3)
_cell_angle_gamma 90
_cell_formula_units_Z 4
_cell_length_a 12.6473(11)
_cell_length_b 12.3611(9)
_cell_length_c 13.8580(11)
_cell_measurement_reflns_used 2052
_cell_measurement_temperature 302.(2)
_cell_measurement_theta_max 24.2
_cell_measurement_theta_min 2.25
_cell_volume 2068.8(3)
_computing_structure_refinement 'SHELXL-2018/3 (Sheldrick, 2018)'
_computing_structure_solution 'SHELXT 2014/5 (Sheldrick, 2014)'
_diffrn_ambient_temperature 302.(2)
_diffrn_measured_fraction_theta_full 0.997
_diffrn_measured_fraction_theta_max 0.997
_diffrn_measurement_device_type 'Bruker APEX-II CCD'
_diffrn_radiation_type MoK\a
_diffrn_radiation_wavelength 0.71073
_diffrn_reflns_av_R_equivalents 0.1048
_diffrn_reflns_av_unetI/netI 0.0805
_diffrn_reflns_limit_h_max 16
_diffrn_reflns_limit_h_min -16
_diffrn_reflns_limit_k_max 15
_diffrn_reflns_limit_k_min -16
_diffrn_reflns_limit_l_max 18
_diffrn_reflns_limit_l_min -17
_diffrn_reflns_number 20127
_diffrn_reflns_theta_full 27.53
_diffrn_reflns_theta_max 27.53
_diffrn_reflns_theta_min 2.25
_exptl_absorpt_coefficient_mu 0.148
_exptl_absorpt_process_details
;
;
_exptl_crystal_colour colorless
_exptl_crystal_density_diffrn 1.231
_exptl_crystal_density_method 'not measured'
_exptl_crystal_description plate
_exptl_crystal_F_000 808
_exptl_crystal_size_max 0.200
_exptl_crystal_size_mid 0.100
_exptl_crystal_size_min 0.020
_refine_diff_density_max 0.223
_refine_diff_density_min -0.238
_refine_ls_extinction_method none
_refine_ls_goodness_of_fit_ref 1.034
_refine_ls_hydrogen_treatment mixed
_refine_ls_matrix_type full
_refine_ls_number_parameters 258
_refine_ls_number_reflns 4737
_refine_ls_number_restraints 0
_refine_ls_restrained_S_all 1.034
_refine_ls_R_factor_all 0.1164
_refine_ls_R_factor_gt 0.0556
_refine_ls_shift/su_max 0.003
_refine_ls_shift/su_mean 0.000
_refine_ls_structure_factor_coef Fsqd
_refine_ls_weighting_details 'w=1/[\s^2^(Fo^2^)+(0.0616P)^2^] where P=(Fo^2^+2Fc^2^)/3'
_refine_ls_weighting_scheme calc
_refine_ls_wR_factor_gt 0.1198
_refine_ls_wR_factor_ref 0.1489
_reflns_number_gt 2746
_reflns_number_total 4737
_reflns_threshold_expression 'I > 2\s(I)'
_cod_data_source_file d2nj03638j2.cif
_cod_data_source_block 202010709WJ
_cod_depositor_comments 'Adding full bibliography for 7061758--7061760.cif.'
_cod_database_code 7061758

loop_
_space_group_symop_operation_xyz
'x, y, z'
'-x+1/2, y+1/2, -z+1/2'
'-x, -y, -z'
'x-1/2, -y-1/2, z-1/2'

loop_
_atom_site_type_symbol
_atom_site_label
_atom_site_fract_x
_atom_site_fract_y
_atom_site_fract_z
_atom_site_U_iso_or_equiv
_atom_site_adp_type
_atom_site_calc_flag
_atom_site_refinement_flags_adp
_atom_site_refinement_flags_occupancy
_atom_site_refinement_flags_posn
_atom_site_occupancy
_atom_site_disorder_assembly
_atom_site_disorder_group
C C1 0.2922(2) 0.38121(18) 0.51021(19) 0.0369(6) Uani d . . . 1 . .
C C2 0.3261(2) 0.48815(18) 0.51674(19) 0.0382(6) Uani d . . . 1 . .
H H2 0.39113 0.506174 0.502166 0.046 Uiso calc U . R 1 . .
C C3 0.2641(2) 0.56976(18) 0.54496(19) 0.0394(6) Uani d . . . 1 . .
C C4 0.1685(2) 0.5397(2) 0.5674(2) 0.0449(7) Uani d . . . 1 . .
H H4 0.126339 0.592132 0.587067 0.054 Uiso calc U . R 1 . .
C C5 0.1347(2) 0.4325(2) 0.5610(2) 0.0473(7) Uani d . . . 1 . .
H H5 0.070254 0.413969 0.576421 0.057 Uiso calc U . R 1 . .
C C6 0.1954(2) 0.35322(19) 0.5320(2) 0.0427(6) Uani d . . . 1 . .
H H6 0.171847 0.281609 0.527106 0.051 Uiso calc U . R 1 . .
C C7 0.2603(2) 0.76837(18) 0.5805(2) 0.0427(6) Uani d . . . 1 . .
C C8 0.1491(2) 0.7937(2) 0.5477(2) 0.0507(7) Uani d . . . 1 . .
H H8 0.099659 0.746848 0.504216 0.061 Uiso calc U . R 1 . .
C C9 0.1103(3) 0.8886(2) 0.5790(2) 0.0498(7) Uani d . . . 1 . .
H H9 0.034686 0.902822 0.55809 0.06 Uiso calc U . R 1 . .
C C10 0.1809(3) 0.9621(2) 0.6402(2) 0.0467(7) Uani d . . . 1 . .
C C11 0.2930(3) 0.9385(2) 0.6688(2) 0.0544(8) Uani d . . . 1 . .
H H11 0.34281 0.98804 0.708031 0.065 Uiso calc U . R 1 . .
C C12 0.3327(3) 0.8431(2) 0.6403(2) 0.0514(7) Uani d . . . 1 . .
H H12 0.408327 0.828968 0.661359 0.062 Uiso calc U . R 1 . .
C C13 0.1387(3) 1.0654(2) 0.6756(3) 0.0670(9) Uani d . . . 1 . .
H H13A 0.083156 1.097512 0.620147 0.1 Uiso calc U . R 1 . .
H H13B 0.19907 1.1151 0.699988 0.1 Uiso calc U . R 1 . .
H H13C 0.107326 1.048713 0.728963 0.1 Uiso calc U . R 1 . .
C C14 0.2915(2) 0.18953(18) 0.39087(19) 0.0384(6) Uani d . . . 1 . .
C C15 0.2397(2) 0.1028(2) 0.4219(2) 0.0486(7) Uani d . . . 1 . .
H H15 0.251361 0.090185 0.490469 0.058 Uiso calc U . R 1 . .
C C16 0.1710(3) 0.0355(2) 0.3514(3) 0.0606(8) Uani d . . . 1 . .
H H16 0.136609 -0.022418 0.37272 0.073 Uiso calc U . R 1 . .
C C17 0.1530(3) 0.0532(2) 0.2504(3) 0.0657(9) Uani d . . . 1 . .
H H17 0.106272 0.007434 0.203326 0.079 Uiso calc U . R 1 . .
C C18 0.2037(3) 0.1385(2) 0.2182(2) 0.0608(9) Uani d . . . 1 . .
H H18 0.191558 0.150165 0.149486 0.073 Uiso calc U . R 1 . .
C C19 0.2726(3) 0.2066(2) 0.2879(2) 0.0499(7) Uani d . . . 1 . .
H H19 0.306651 0.26433 0.265908 0.06 Uiso calc U . R 1 . .
C C20 0.4455(2) 0.20841(18) 0.5919(2) 0.0383(6) Uani d . . . 1 . .
C C21 0.5119(2) 0.1207(2) 0.5851(2) 0.0519(7) Uani d . . . 1 . .
H H21 0.51827 0.100075 0.522504 0.062 Uiso calc U . R 1 . .
C C22 0.5682(3) 0.0642(2) 0.6703(2) 0.0592(8) Uani d . . . 1 . .
H H22 0.610975 0.004722 0.664645 0.071 Uiso calc U . R 1 . .
C C23 0.5619(2) 0.0948(2) 0.7639(2) 0.0516(7) Uani d . . . 1 . .
H H23 0.600526 0.056671 0.821393 0.062 Uiso calc U . R 1 . .
C C24 0.4982(2) 0.1821(2) 0.7713(2) 0.0494(7) Uani d . . . 1 . .
H H24 0.494728 0.203978 0.834497 0.059 Uiso calc U . R 1 . .
C C25 0.4389(2) 0.2382(2) 0.6861(2) 0.0437(6) Uani d . . . 1 . .
H H25 0.39438 0.296155 0.692112 0.052 Uiso calc U . R 1 . .
N N1 0.3065(2) 0.67440(17) 0.5519(2) 0.0506(6) Uani d . . . 1 . .
O O1 0.46249(16) 0.33377(13) 0.43351(15) 0.0505(5) Uani d . . . 1 . .
P P1 0.38078(6) 0.28274(5) 0.47762(5) 0.03763(19) Uani d . . . 1 . .
H H26 0.382(3) 0.678(2) 0.558(2) 0.074(10) Uiso d . . . 1 . .

loop_
_atom_site_aniso_label
_atom_site_aniso_U_11
_atom_site_aniso_U_22
_atom_site_aniso_U_33
_atom_site_aniso_U_12
_atom_site_aniso_U_13
_atom_site_aniso_U_23
C1 0.0364(15) 0.0344(12) 0.0397(14) 0.0045(10) 0.0110(12) -0.0001(10)
C2 0.0355(15) 0.0386(12) 0.0395(15) 0.0003(11) 0.0096(12) 0.0005(11)
C3 0.0410(16) 0.0359(12) 0.0405(15) 0.0019(11) 0.0109(12) -0.0027(11)
C4 0.0403(17) 0.0427(14) 0.0547(18) 0.0065(12) 0.0186(14) -0.0017(12)
C5 0.0381(17) 0.0459(14) 0.0610(18) 0.0006(12) 0.0195(14) -0.0001(13)
C6 0.0375(16) 0.0363(12) 0.0542(17) -0.0003(11) 0.0135(13) 0.0006(12)
C7 0.0491(17) 0.0346(13) 0.0491(16) 0.0003(12) 0.0216(14) 0.0001(11)
C8 0.0472(18) 0.0400(14) 0.0609(19) 0.0000(12) 0.0099(15) -0.0048(13)
C9 0.0468(18) 0.0424(14) 0.0589(19) 0.0083(13) 0.0137(15) 0.0068(13)
C10 0.056(2) 0.0385(13) 0.0463(16) 0.0044(12) 0.0163(15) 0.0008(12)
C11 0.057(2) 0.0456(15) 0.0583(19) -0.0060(14) 0.0140(16) -0.0128(14)
C12 0.0436(18) 0.0480(15) 0.0612(19) -0.0024(13) 0.0135(15) -0.0047(14)
C13 0.075(3) 0.0546(17) 0.070(2) 0.0114(16) 0.0178(19) -0.0113(16)
C14 0.0389(15) 0.0349(12) 0.0409(15) 0.0040(10) 0.0108(12) -0.0036(11)
C15 0.0510(19) 0.0492(15) 0.0464(17) -0.0056(13) 0.0157(14) -0.0055(13)
C16 0.056(2) 0.0545(17) 0.071(2) -0.0117(15) 0.0185(18) -0.0130(16)
C17 0.055(2) 0.0634(19) 0.068(2) 0.0025(16) 0.0018(18) -0.0226(17)
C18 0.074(2) 0.0624(18) 0.0376(16) 0.0164(17) 0.0033(16) -0.0082(14)
C19 0.064(2) 0.0435(14) 0.0420(16) 0.0074(13) 0.0160(15) 0.0013(12)
C20 0.0348(14) 0.0347(12) 0.0417(14) 0.0019(10) 0.0059(12) -0.0063(11)
C21 0.056(2) 0.0524(16) 0.0429(16) 0.0152(14) 0.0079(14) -0.0098(13)
C22 0.058(2) 0.0512(16) 0.061(2) 0.0201(15) 0.0067(16) -0.0047(15)
C23 0.0467(18) 0.0505(15) 0.0481(17) 0.0031(13) -0.0003(14) 0.0036(13)
C24 0.0487(18) 0.0544(15) 0.0441(16) -0.0031(13) 0.0124(14) -0.0047(13)
C25 0.0423(16) 0.0395(13) 0.0483(16) 0.0040(11) 0.0120(13) -0.0056(12)
N1 0.0447(16) 0.0357(11) 0.0764(18) -0.0006(10) 0.0255(14) -0.0091(11)
O1 0.0459(12) 0.0464(10) 0.0667(13) -0.0018(9) 0.0280(11) 0.0004(9)
P1 0.0366(4) 0.0338(3) 0.0430(4) 0.0017(3) 0.0126(3) -0.0021(3)

loop_
_atom_type_symbol
_atom_type_description
_atom_type_scat_dispersion_real
_atom_type_scat_dispersion_imag
_atom_type_scat_source
C C 0.0033 0.0016 'International Tables Vol C Tables 4.2.6.8 and 6.1.1.4'
H H 0.0000 0.0000 'International Tables Vol C Tables 4.2.6.8 and 6.1.1.4'
N N 0.0061 0.0033 'International Tables Vol C Tables 4.2.6.8 and 6.1.1.4'
O O 0.0106 0.0060 'International Tables Vol C Tables 4.2.6.8 and 6.1.1.4'
P P 0.1023 0.0942 'International Tables Vol C Tables 4.2.6.8 and 6.1.1.4'

loop_
_geom_angle_atom_site_label_1
_geom_angle_atom_site_label_2
_geom_angle_atom_site_label_3
_geom_angle_site_symmetry_1
_geom_angle_site_symmetry_3
_geom_angle
_geom_angle_publ_flag
C2 C1 C6 . . 120.0(2) ?
C2 C1 P1 . . 117.24(19) ?
C6 C1 P1 . . 122.72(18) ?
C1 C2 C3 . . 121.1(2) ?
C1 C2 H2 . . 119.4 ?
C3 C2 H2 . . 119.4 ?
C4 C3 N1 . . 125.2(2) ?
C4 C3 C2 . . 117.8(2) ?
N1 C3 C2 . . 116.9(2) ?
C5 C4 C3 . . 121.0(2) ?
C5 C4 H4 . . 119.5 ?
C3 C4 H4 . . 119.5 ?
C6 C5 C4 . . 120.7(3) ?
C6 C5 H5 . . 119.6 ?
C4 C5 H5 . . 119.6 ?
C5 C6 C1 . . 119.4(2) ?
C5 C6 H6 . . 120.3 ?
C1 C6 H6 . . 120.3 ?
C8 C7 C12 . . 118.2(2) ?
C8 C7 N1 . . 124.1(3) ?
C12 C7 N1 . . 117.5(3) ?
C7 C8 C9 . . 120.5(3) ?
C7 C8 H8 . . 119.7 ?
C9 C8 H8 . . 119.7 ?
C10 C9 C8 . . 121.7(3) ?
C10 C9 H9 . . 119.1 ?
C8 C9 H9 . . 119.1 ?
C9 C10 C11 . . 117.3(2) ?
C9 C10 C13 . . 121.9(3) ?
C11 C10 C13 . . 120.8(3) ?
C12 C11 C10 . . 121.7(3) ?
C12 C11 H11 . . 119.2 ?
C10 C11 H11 . . 119.2 ?
C11 C12 C7 . . 120.4(3) ?
C11 C12 H12 . . 119.8 ?
C7 C12 H12 . . 119.8 ?
C10 C13 H13A . . 109.5 ?
C10 C13 H13B . . 109.5 ?
H13A C13 H13B . . 109.5 ?
C10 C13 H13C . . 109.5 ?
H13A C13 H13C . . 109.5 ?
H13B C13 H13C . . 109.5 ?
C19 C14 C15 . . 118.8(2) ?
C19 C14 P1 . . 118.1(2) ?
C15 C14 P1 . . 123.1(2) ?
C16 C15 C14 . . 120.2(3) ?
C16 C15 H15 . . 119.9 ?
C14 C15 H15 . . 119.9 ?
C17 C16 C15 . . 120.5(3) ?
C17 C16 H16 . . 119.7 ?
C15 C16 H16 . . 119.7 ?
C16 C17 C18 . . 120.1(3) ?
C16 C17 H17 . . 119.9 ?
C18 C17 H17 . . 119.9 ?
C17 C18 C19 . . 120.0(3) ?
C17 C18 H18 . . 120.0 ?
C19 C18 H18 . . 120.0 ?
C18 C19 C14 . . 120.4(3) ?
C18 C19 H19 . . 119.8 ?
C14 C19 H19 . . 119.8 ?
C25 C20 C21 . . 118.6(2) ?
C25 C20 P1 . . 123.64(19) ?
C21 C20 P1 . . 117.6(2) ?
C22 C21 C20 . . 120.4(3) ?
C22 C21 H21 . . 119.8 ?
C20 C21 H21 . . 119.8 ?
C23 C22 C21 . . 120.7(3) ?
C23 C22 H22 . . 119.7 ?
C21 C22 H22 . . 119.7 ?
C24 C23 C22 . . 119.2(3) ?
C24 C23 H23 . . 120.4 ?
C22 C23 H23 . . 120.4 ?
C23 C24 C25 . . 120.9(3) ?
C23 C24 H24 . . 119.6 ?
C25 C24 H24 . . 119.6 ?
C24 C25 C20 . . 120.2(2) ?
C24 C25 H25 . . 119.9 ?
C20 C25 H25 . . 119.9 ?
C3 N1 C7 . . 127.0(2) ?
C3 N1 H26 . . 114.1(19) ?
C7 N1 H26 . . 115.9(19) ?
O1 P1 C1 . . 112.11(11) ?
O1 P1 C14 . . 111.79(12) ?
C1 P1 C14 . . 106.65(12) ?
O1 P1 C20 . . 112.76(12) ?
C1 P1 C20 . . 106.17(12) ?
C14 P1 C20 . . 106.95(11) ?

loop_
_geom_bond_atom_site_label_1
_geom_bond_atom_site_label_2
_geom_bond_site_symmetry_2
_geom_bond_distance
_geom_bond_publ_flag
C1 C2 . 1.385(3) ?
C1 C6 . 1.389(3) ?
C1 P1 . 1.800(2) ?
C2 C3 . 1.402(3) ?
C2 H2 . 0.93 ?
C3 C4 . 1.387(4) ?
C3 N1 . 1.392(3) ?
C4 C5 . 1.387(3) ?
C4 H4 . 0.93 ?
C5 C6 . 1.376(3) ?
C5 H5 . 0.93 ?
C6 H6 . 0.93 ?
C7 C8 . 1.380(4) ?
C7 C12 . 1.388(4) ?
C7 N1 . 1.409(3) ?
C8 C9 . 1.391(3) ?
C8 H8 . 0.93 ?
C9 C10 . 1.375(4) ?
C9 H9 . 0.93 ?
C10 C11 . 1.385(4) ?
C10 C13 . 1.519(3) ?
C11 C12 . 1.385(4) ?
C11 H11 . 0.93 ?
C12 H12 . 0.93 ?
C13 H13A . 0.96 ?
C13 H13B . 0.96 ?
C13 H13C . 0.96 ?
C14 C19 . 1.391(4) ?
C14 C15 . 1.390(3) ?
C14 P1 . 1.801(3) ?
C15 C16 . 1.377(4) ?
C15 H15 . 0.93 ?
C16 C17 . 1.368(5) ?
C16 H16 . 0.93 ?
C17 C18 . 1.375(4) ?
C17 H17 . 0.93 ?
C18 C19 . 1.379(4) ?
C18 H18 . 0.93 ?
C19 H19 . 0.93 ?
C20 C25 . 1.383(4) ?
C20 C21 . 1.392(3) ?
C20 P1 . 1.803(3) ?
C21 C22 . 1.374(4) ?
C21 H21 . 0.93 ?
C22 C23 . 1.375(4) ?
C22 H22 . 0.93 ?
C23 C24 . 1.369(4) ?
C23 H23 . 0.93 ?
C24 C25 . 1.383(4) ?
C24 H24 . 0.93 ?
C25 H25 . 0.93 ?
N1 H26 . 0.94(3) ?
O1 P1 . 1.4882(19) ?
